data_7037881
loop_
_publ_author_name
'Qu, Jian'
'Song, Yinglin'
'Ji, Wei'
'Jing, Su'
'Zhu, Dunru'
'Huang, Wei'
'Zheng, Mengxi'
'Li, Yanle'
'Ma, Jing'

_publ_section_title
;
 Macrocyclic Se4N2[7,7]ferrocenophane and Se2N[10]ferrocenophane
 containing benzyl unit: synthesis, complexation, crystal structures,
 electrochemical and optical properties.
;
_journal_issue 8
_journal_name_full 'Dalton transactions (Cambridge, England : 2003)'
_journal_page_first 3417
_journal_page_last 3428
_journal_paper_doi 10.1039/c5dt04763c
_journal_volume 45
_journal_year 2016
_chemical_formula_sum 'C42 H46 Fe2 N2 Se4'
_chemical_formula_weight 1006.35
_space_group_crystal_system monoclinic
_space_group_IT_number 15
_space_group_name_Hall '-C 2yc'
_space_group_name_H-M_alt 'C 1 2/c 1'
_symmetry_space_group_name_Hall '-C 2yc'
_symmetry_space_group_name_H-M 'C 1 2/c 1'
_atom_sites_solution_hydrogens geom
_audit_creation_method SHELXL-2014/7
_audit_update_record
;
2015-11-30 deposited with the CCDC.
2016-01-04 downloaded from the CCDC.
;
_cell_angle_alpha 90
_cell_angle_beta 112.9480(10)
_cell_angle_gamma 90
_cell_formula_units_Z 4
_cell_length_a 26.243(3)
_cell_length_b 5.8935(6)
_cell_length_c 27.460(3)
_cell_measurement_reflns_used 5415
_cell_measurement_temperature 296(2)
_cell_measurement_theta_max 26.55
_cell_measurement_theta_min 2.75
_cell_volume 3910.9(7)
_computing_cell_refinement 'SAINT (Bruker, 2005)'
_computing_data_collection 'APEX2 (Bruker, 2005)'
_computing_data_reduction SAINT
_computing_molecular_graphics SHELXTL
_computing_publication_material SHELXTL
_computing_structure_refinement 'SHELXL-2014/7 (Sheldrick, 2014)'
_computing_structure_solution 'SHELXL-2014/7 (Sheldrick, 2014)'
_diffrn_ambient_temperature 296(2)
_diffrn_measured_fraction_theta_full 0.997
_diffrn_measured_fraction_theta_max 0.997
_diffrn_measurement_device_type 'Bruker Apex2 CCD'
_diffrn_measurement_method '\w scans'
_diffrn_radiation_type MoK\a
_diffrn_radiation_wavelength 0.71073
_diffrn_reflns_av_R_equivalents 0.0239
_diffrn_reflns_av_unetI/netI 0.0246
_diffrn_reflns_laue_measured_fraction_full 0.997
_diffrn_reflns_laue_measured_fraction_max 0.997
_diffrn_reflns_limit_h_max 30
_diffrn_reflns_limit_h_min -30
_diffrn_reflns_limit_k_max 6
_diffrn_reflns_limit_k_min -6
_diffrn_reflns_limit_l_max 31
_diffrn_reflns_limit_l_min -32
_diffrn_reflns_number 12946
_diffrn_reflns_point_group_measured_fraction_full 0.997
_diffrn_reflns_point_group_measured_fraction_max 0.997
_diffrn_reflns_theta_full 25.003
_diffrn_reflns_theta_max 25.003
_diffrn_reflns_theta_min 1.611
_diffrn_source 'fine-focus sealed tube'
_exptl_absorpt_coefficient_mu 4.497
_exptl_absorpt_correction_T_max 0.7741
_exptl_absorpt_correction_T_min 0.5331
_exptl_absorpt_correction_type multi-scan
_exptl_absorpt_process_details '(SADABS; Sheldrick, 2003)'
_exptl_crystal_colour orange
_exptl_crystal_density_diffrn 1.709
_exptl_crystal_density_method 'not measured'
_exptl_crystal_description plate
_exptl_crystal_F_000 2000
_exptl_crystal_size_max 0.160
_exptl_crystal_size_mid 0.110
_exptl_crystal_size_min 0.060
_refine_diff_density_max 0.362
_refine_diff_density_min -0.345
_refine_diff_density_rms 0.056
_refine_ls_extinction_method none
_refine_ls_goodness_of_fit_ref 1.064
_refine_ls_hydrogen_treatment constr
_refine_ls_matrix_type full
_refine_ls_number_parameters 226
_refine_ls_number_reflns 3411
_refine_ls_number_restraints 0
_refine_ls_restrained_S_all 1.064
_refine_ls_R_factor_all 0.0298
_refine_ls_R_factor_gt 0.0233
_refine_ls_shift/su_max 0.001
_refine_ls_shift/su_mean 0.000
_refine_ls_structure_factor_coef Fsqd
_refine_ls_weighting_details 'w=1/[\s^2^(Fo^2^)+(0.0250P)^2^+3.4591P] where P=(Fo^2^+2Fc^2^)/3'
_refine_ls_weighting_scheme calc
_refine_ls_wR_factor_gt 0.0530
_refine_ls_wR_factor_ref 0.0547
_reflns_Friedel_coverage 0.000
_reflns_number_gt 2995
_reflns_number_total 3411
_reflns_threshold_expression 'I > 2\s(I)'
_cod_data_source_file c5dt04763c2.cif
_cod_data_source_block sjl1
_cod_depositor_comments 'Adding full bibliography for 7037881--7037887.cif.'
_cod_original_cell_volume 3911.0(7)
_cod_database_code 7037881
_shelx_shelxl_version_number 2014/7
_shelx_space_group_comment
;
The symmetry employed for this shelxl refinement is uniquely defined
by the following loop, which should always be used as a source of
symmetry information in preference to the above space-group names.
They are only intended as comments.
;
_shelx_estimated_absorpt_t_min 0.533
_shelx_estimated_absorpt_t_max 0.774

loop_
_space_group_symop_operation_xyz
'x, y, z'
'-x, y, -z+1/2'
'x+1/2, y+1/2, z'
'-x+1/2, y+1/2, -z+1/2'
'-x, -y, -z'
'x, -y, z-1/2'
'-x+1/2, -y+1/2, -z'
'x+1/2, -y+1/2, z-1/2'

loop_
_atom_site_label
_atom_site_type_symbol
_atom_site_fract_x
_atom_site_fract_y
_atom_site_fract_z
_atom_site_U_iso_or_equiv
_atom_site_adp_type
_atom_site_occupancy
_atom_site_site_symmetry_order
_atom_site_calc_flag
_atom_site_refinement_flags_posn
_atom_site_refinement_flags_adp
C1 C 0.20467(10) 0.9003(4) 0.27901(9) 0.0308(6) Uani 1 1 d . .
C2 C 0.24528(10) 1.0700(5) 0.30105(10) 0.0346(6) Uani 1 1 d . .
H2A H 0.2435 1.2261 0.2882 0.041 Uiso 1 1 calc R U
C3 C 0.28856(10) 0.9764(5) 0.34512(11) 0.0428(7) Uani 1 1 d . .
H3A H 0.3221 1.0562 0.3680 0.051 Uiso 1 1 calc R U
C4 C 0.27534(11) 0.7486(5) 0.35072(10) 0.0424(7) Uani 1 1 d . .
H4A H 0.2982 0.6421 0.3779 0.051 Uiso 1 1 calc R U
C5 C 0.22306(10) 0.7007(4) 0.30996(10) 0.0354(6) Uani 1 1 d . .
H5A H 0.2035 0.5551 0.3039 0.042 Uiso 1 1 calc R U
C6 C 0.14233(10) 0.9579(5) 0.36537(10) 0.0353(6) Uani 1 1 d . .
C7 C 0.16229(10) 1.1837(5) 0.36804(10) 0.0373(6) Uani 1 1 d . .
H7A H 0.1433 1.3091 0.3445 0.045 Uiso 1 1 calc R U
C8 C 0.21470(12) 1.1947(5) 0.41073(12) 0.0479(7) Uani 1 1 d . .
H8A H 0.2384 1.3293 0.4217 0.057 Uiso 1 1 calc R U
C9 C 0.22721(12) 0.9790(6) 0.43403(11) 0.0498(8) Uani 1 1 d . .
H9A H 0.2610 0.9376 0.4642 0.060 Uiso 1 1 calc R U
C10 C 0.18296(11) 0.8314(5) 0.40639(11) 0.0418(7) Uani 1 1 d . .
H10A H 0.1805 0.6706 0.4143 0.050 Uiso 1 1 calc R U
C13 C 0.02542(11) 0.8774(5) 0.34830(12) 0.0438(7) Uani 1 1 d . .
H13A H -0.0053 0.7730 0.3331 0.053 Uiso 1 1 calc R U
H13B H 0.0443 0.8399 0.3855 0.053 Uiso 1 1 calc R U
C14 C 0.00328(10) 1.1146(5) 0.34356(11) 0.0399(6) Uani 1 1 d . .
H14A H 0.0332 1.2179 0.3625 0.048 Uiso 1 1 calc R U
H14B H -0.0121 1.1593 0.3066 0.048 Uiso 1 1 calc R U
C16 C -0.05831(10) 1.1219(5) 0.44670(9) 0.0351(6) Uani 1 1 d . .
C17 C -0.08470(11) 0.9145(5) 0.43925(10) 0.0425(7) Uani 1 1 d . .
H17A H -0.0775 0.8054 0.4183 0.051 Uiso 1 1 calc R U
C18 C -0.12175(12) 0.8664(5) 0.46243(11) 0.0479(7) Uani 1 1 d . .
H18A H -0.1390 0.7255 0.4572 0.057 Uiso 1 1 calc R U
C19 C -0.13311(12) 1.0261(6) 0.49315(11) 0.0505(8) Uani 1 1 d . .
H19A H -0.1580 0.9935 0.5088 0.061 Uiso 1 1 calc R U
C20 C -0.10767(13) 1.2341(6) 0.50080(12) 0.0547(8) Uani 1 1 d . .
H20A H -0.1153 1.3429 0.5215 0.066 Uiso 1 1 calc R U
C21 C -0.07038(11) 1.2815(5) 0.47742(10) 0.0452(7) Uani 1 1 d . .
H21A H -0.0533 1.4229 0.4826 0.054 Uiso 1 1 calc R U
C15 C -0.01690(10) 1.1704(5) 0.42223(10) 0.0414(7) Uani 1 1 d . .
H15A H -0.0049 1.3271 0.4291 0.050 Uiso 1 1 calc R U
H15B H 0.0153 1.0744 0.4387 0.050 Uiso 1 1 calc R U
C12 C -0.08211(10) 1.2995(5) 0.33746(10) 0.0374(6) Uani 1 1 d . .
H12A H -0.0641 1.4406 0.3352 0.045 Uiso 1 1 calc R U
H12B H -0.1045 1.3282 0.3578 0.045 Uiso 1 1 calc R U
C11 C -0.11930(11) 1.2249(5) 0.28240(10) 0.0390(6) Uani 1 1 d . .
H11A H -0.1000 1.2392 0.2588 0.047 Uiso 1 1 calc R U
H11B H -0.1521 1.3198 0.2691 0.047 Uiso 1 1 calc R U
Se1 Se 0.14036(2) 0.90887(5) 0.21458(2) 0.03448(8) Uani 1 1 d . .
Se2 Se 0.07682(2) 0.83569(6) 0.31295(2) 0.04746(10) Uani 1 1 d . .
Fe1 Fe 0.21594(2) 0.95820(6) 0.35638(2) 0.02926(10) Uani 1 1 d . .
N1 N -0.03984(8) 1.1308(4) 0.36518(8) 0.0317(5) Uani 1 1 d . .

loop_
_atom_site_aniso_label
_atom_site_aniso_U_11
_atom_site_aniso_U_22
_atom_site_aniso_U_33
_atom_site_aniso_U_23
_atom_site_aniso_U_13
_atom_site_aniso_U_12
C1 0.0285(13) 0.0382(15) 0.0284(13) -0.0035(11) 0.0141(11) 0.0031(11)
C2 0.0270(13) 0.0430(16) 0.0383(15) -0.0015(12) 0.0178(12) -0.0018(11)
C3 0.0225(13) 0.068(2) 0.0396(16) -0.0071(14) 0.0138(12) 0.0015(13)
C4 0.0383(15) 0.0560(19) 0.0356(15) 0.0058(13) 0.0173(13) 0.0229(14)
C5 0.0393(15) 0.0341(14) 0.0373(15) -0.0015(12) 0.0198(12) 0.0076(12)
C6 0.0315(14) 0.0429(16) 0.0391(15) -0.0040(12) 0.0220(12) 0.0026(12)
C7 0.0349(14) 0.0401(16) 0.0428(16) -0.0044(12) 0.0214(13) 0.0060(12)
C8 0.0429(16) 0.057(2) 0.0505(18) -0.0227(16) 0.0250(15) -0.0044(15)
C9 0.0397(16) 0.083(2) 0.0270(14) -0.0036(15) 0.0131(13) 0.0118(16)
C10 0.0457(16) 0.0475(17) 0.0424(16) 0.0088(14) 0.0284(14) 0.0116(14)
C13 0.0325(15) 0.0537(18) 0.0550(18) 0.0021(14) 0.0278(14) 0.0009(13)
C14 0.0295(14) 0.0540(18) 0.0395(15) 0.0038(13) 0.0172(12) 0.0017(12)
C16 0.0278(13) 0.0501(17) 0.0233(13) 0.0004(12) 0.0057(11) 0.0081(12)
C17 0.0416(16) 0.0546(18) 0.0294(14) -0.0046(13) 0.0116(12) 0.0063(14)
C18 0.0468(17) 0.060(2) 0.0377(16) 0.0024(14) 0.0176(14) -0.0034(15)
C19 0.0438(17) 0.076(2) 0.0370(16) 0.0071(16) 0.0218(14) 0.0092(16)
C20 0.0556(19) 0.072(2) 0.0396(17) -0.0042(16) 0.0219(15) 0.0215(17)
C21 0.0451(16) 0.0500(18) 0.0367(16) -0.0029(14) 0.0118(13) 0.0047(14)
C15 0.0277(13) 0.0609(19) 0.0325(15) -0.0030(13) 0.0084(12) 0.0007(13)
C12 0.0287(13) 0.0409(16) 0.0383(15) 0.0003(12) 0.0082(12) 0.0009(12)
C11 0.0350(14) 0.0414(16) 0.0362(15) 0.0066(12) 0.0091(12) -0.0044(12)
Se1 0.03178(15) 0.03989(16) 0.02940(14) -0.00639(11) 0.00935(11) 0.00010(11)
Se2 0.03267(16) 0.0656(2) 0.05120(19) -0.01644(15) 0.02399(14) -0.00565(14)
Fe1 0.02382(18) 0.0371(2) 0.0289(2) -0.00238(15) 0.01255(15) 0.00397(15)
N1 0.0214(10) 0.0466(13) 0.0264(11) 0.0003(9) 0.0085(9) 0.0033(9)

loop_
_atom_type_symbol
_atom_type_description
_atom_type_scat_dispersion_real
_atom_type_scat_dispersion_imag
_atom_type_scat_source
C C 0.0033 0.0016 'International Tables Vol C Tables 4.2.6.8 and 6.1.1.4'
H H 0.0000 0.0000 'International Tables Vol C Tables 4.2.6.8 and 6.1.1.4'
N N 0.0061 0.0033 'International Tables Vol C Tables 4.2.6.8 and 6.1.1.4'
Fe Fe 0.3463 0.8444 'International Tables Vol C Tables 4.2.6.8 and 6.1.1.4'
Se Se -0.0929 2.2259 'International Tables Vol C Tables 4.2.6.8 and 6.1.1.4'

loop_
_geom_angle_atom_site_label_1
_geom_angle_atom_site_label_2
_geom_angle_atom_site_label_3
_geom_angle
_geom_angle_site_symmetry_1
_geom_angle_site_symmetry_3
C2 C1 C5 107.8(2) . .
C2 C1 Se1 128.58(19) . .
C5 C1 Se1 123.15(19) . .
C2 C1 Fe1 70.10(14) . .
C5 C1 Fe1 68.96(14) . .
Se1 C1 Fe1 132.19(12) . .
C3 C2 C1 108.1(2) . .
C3 C2 Fe1 69.49(14) . .
C1 C2 Fe1 69.72(14) . .
C3 C2 H2A 125.9 . .
C1 C2 H2A 125.9 . .
Fe1 C2 H2A 125.9 . .
C2 C3 C4 108.4(2) . .
C2 C3 Fe1 70.40(14) . .
C4 C3 Fe1 69.55(14) . .
C2 C3 H3A 125.8 . .
C4 C3 H3A 125.8 . .
Fe1 C3 H3A 125.8 . .
C3 C4 C5 107.8(2) . .
C3 C4 Fe1 70.11(15) . .
C5 C4 Fe1 69.43(14) . .
C3 C4 H4A 126.1 . .
C5 C4 H4A 126.1 . .
Fe1 C4 H4A 126.1 . .
C4 C5 C1 107.8(2) . .
C4 C5 Fe1 69.81(15) . .
C1 C5 Fe1 70.42(14) . .
C4 C5 H5A 126.1 . .
C1 C5 H5A 126.1 . .
Fe1 C5 H5A 126.1 . .
C7 C6 C10 107.6(2) . .
C7 C6 Se2 126.9(2) . .
C10 C6 Se2 125.3(2) . .
C7 C6 Fe1 70.01(14) . .
C10 C6 Fe1 69.13(14) . .
Se2 C6 Fe1 121.85(12) . .
C8 C7 C6 107.7(3) . .
C8 C7 Fe1 69.84(15) . .
C6 C7 Fe1 69.33(14) . .
C8 C7 H7A 126.1 . .
C6 C7 H7A 126.1 . .
Fe1 C7 H7A 126.1 . .
C9 C8 C7 108.3(3) . .
C9 C8 Fe1 69.44(16) . .
C7 C8 Fe1 69.69(15) . .
C9 C8 H8A 125.8 . .
C7 C8 H8A 125.8 . .
Fe1 C8 H8A 125.8 . .
C8 C9 C10 108.4(3) . .
C8 C9 Fe1 70.43(16) . .
C10 C9 Fe1 69.35(15) . .
C8 C9 H9A 125.8 . .
C10 C9 H9A 125.8 . .
Fe1 C9 H9A 125.8 . .
C9 C10 C6 107.9(3) . .
C9 C10 Fe1 70.04(16) . .
C6 C10 Fe1 69.95(14) . .
C9 C10 H10A 126.0 . .
C6 C10 H10A 126.0 . .
Fe1 C10 H10A 126.0 . .
C14 C13 Se2 113.08(18) . .
C14 C13 H13A 109.0 . .
Se2 C13 H13A 109.0 . .
C14 C13 H13B 109.0 . .
Se2 C13 H13B 109.0 . .
H13A C13 H13B 107.8 . .
N1 C14 C13 111.0(2) . .
N1 C14 H14A 109.4 . .
C13 C14 H14A 109.4 . .
N1 C14 H14B 109.4 . .
C13 C14 H14B 109.4 . .
H14A C14 H14B 108.0 . .
C21 C16 C17 118.2(2) . .
C21 C16 C15 121.3(3) . .
C17 C16 C15 120.5(2) . .
C16 C17 C18 121.0(3) . .
C16 C17 H17A 119.5 . .
C18 C17 H17A 119.5 . .
C19 C18 C17 120.2(3) . .
C19 C18 H18A 119.9 . .
C17 C18 H18A 119.9 . .
C18 C19 C20 119.8(3) . .
C18 C19 H19A 120.1 . .
C20 C19 H19A 120.1 . .
C19 C20 C21 119.8(3) . .
C19 C20 H20A 120.1 . .
C21 C20 H20A 120.1 . .
C16 C21 C20 121.0(3) . .
C16 C21 H21A 119.5 . .
C20 C21 H21A 119.5 . .
N1 C15 C16 112.3(2) . .
N1 C15 H15A 109.1 . .
C16 C15 H15A 109.1 . .
N1 C15 H15B 109.1 . .
C16 C15 H15B 109.1 . .
H15A C15 H15B 107.9 . .
N1 C12 C11 112.7(2) . .
N1 C12 H12A 109.0 . .
C11 C12 H12A 109.0 . .
N1 C12 H12B 109.0 . .
C11 C12 H12B 109.0 . .
H12A C12 H12B 107.8 . .
C12 C11 Se1 108.53(17) . 2
C12 C11 H11A 110.0 . .
Se1 C11 H11A 110.0 2 .
C12 C11 H11B 110.0 . .
Se1 C11 H11B 110.0 2 .
H11A C11 H11B 108.4 . .
C1 Se1 C11 98.52(10) . 2
C6 Se2 C13 99.85(11) . .
C10 Fe1 C5 108.45(11) . .
C10 Fe1 C9 40.61(12) . .
C5 Fe1 C9 133.47(12) . .
C10 Fe1 C6 40.92(10) . .
C5 Fe1 C6 113.40(11) . .
C9 Fe1 C6 68.39(11) . .
C10 Fe1 C4 111.61(11) . .
C5 Fe1 C4 40.76(10) . .
C9 Fe1 C4 108.19(11) . .
C6 Fe1 C4 142.70(12) . .
C10 Fe1 C3 142.04(11) . .
C5 Fe1 C3 68.10(11) . .
C9 Fe1 C3 112.98(11) . .
C6 Fe1 C3 176.64(12) . .
C4 Fe1 C3 40.33(12) . .
C10 Fe1 C7 68.46(11) . .
C5 Fe1 C7 144.78(11) . .
C9 Fe1 C7 68.04(11) . .
C6 Fe1 C7 40.66(10) . .
C4 Fe1 C7 174.45(11) . .
C3 Fe1 C7 136.51(12) . .
C10 Fe1 C8 68.04(12) . .
C5 Fe1 C8 173.12(12) . .
C9 Fe1 C8 40.13(12) . .
C6 Fe1 C8 68.18(11) . .
C4 Fe1 C8 134.07(12) . .
C3 Fe1 C8 110.71(12) . .
C7 Fe1 C8 40.47(11) . .
C10 Fe1 C1 135.28(11) . .
C5 Fe1 C1 40.63(10) . .
C9 Fe1 C1 173.89(12) . .
C6 Fe1 C1 111.30(10) . .
C4 Fe1 C1 68.13(10) . .
C3 Fe1 C1 67.69(10) . .
C7 Fe1 C1 115.99(10) . .
C8 Fe1 C1 145.87(12) . .
C10 Fe1 C2 175.45(11) . .
C5 Fe1 C2 67.98(10) . .
C9 Fe1 C2 143.92(12) . .
C6 Fe1 C2 137.13(10) . .
C4 Fe1 C2 67.76(11) . .
C3 Fe1 C2 40.11(10) . .
C7 Fe1 C2 112.63(11) . .
C8 Fe1 C2 115.82(12) . .
C1 Fe1 C2 40.17(10) . .
C15 N1 C12 111.2(2) . .
C15 N1 C14 112.50(19) . .
C12 N1 C14 112.4(2) . .

loop_
_geom_bond_atom_site_label_1
_geom_bond_atom_site_label_2
_geom_bond_distance
_geom_bond_site_symmetry_2
C1 C2 1.414(3) .
C1 C5 1.421(3) .
C1 Se1 1.911(2) .
C1 Fe1 2.056(2) .
C2 C3 1.409(4) .
C2 Fe1 2.061(2) .
C2 H2A 0.9800 .
C3 C4 1.410(4) .
C3 Fe1 2.049(2) .
C3 H3A 0.9800 .
C4 C5 1.420(4) .
C4 Fe1 2.042(2) .
C4 H4A 0.9800 .
C5 Fe1 2.037(2) .
C5 H5A 0.9800 .
C6 C7 1.421(4) .
C6 C10 1.423(4) .
C6 Se2 1.902(3) .
C6 Fe1 2.041(2) .
C7 C8 1.419(4) .
C7 Fe1 2.050(2) .
C7 H7A 0.9800 .
C8 C9 1.403(4) .
C8 Fe1 2.052(3) .
C8 H8A 0.9800 .
C9 C10 1.412(4) .
C9 Fe1 2.039(3) .
C9 H9A 0.9800 .
C10 Fe1 2.030(3) .
C10 H10A 0.9800 .
C13 C14 1.500(4) .
C13 Se2 1.960(2) .
C13 H13A 0.9700 .
C13 H13B 0.9700 .
C14 N1 1.472(3) .
C14 H14A 0.9700 .
C14 H14B 0.9700 .
C16 C21 1.380(4) .
C16 C17 1.380(4) .
C16 C15 1.511(3) .
C17 C18 1.383(4) .
C17 H17A 0.9300 .
C18 C19 1.372(4) .
C18 H18A 0.9300 .
C19 C20 1.372(5) .
C19 H19A 0.9300 .
C20 C21 1.392(4) .
C20 H20A 0.9300 .
C21 H21A 0.9300 .
C15 N1 1.461(3) .
C15 H15A 0.9700 .
C15 H15B 0.9700 .
C12 N1 1.463(3) .
C12 C11 1.510(3) .
C12 H12A 0.9700 .
C12 H12B 0.9700 .
C11 Se1 1.954(3) 2
C11 H11A 0.9700 .
C11 H11B 0.9700 .
Se1 C11 1.954(3) 2
